data_2242692
loop_
_publ_author_name
'Ohba, Shigeru'
'Tsuchimoto, Masanobu'
'Miyazaki, Hiroki'

_publ_section_title
;
 Investigation of nitro--nitrito photoisomerization: crystal structures of
 <i>trans</i>-bis(acetylacetonato-<i>O</i>,<i>O</i>')(pyridine/4-methylpyridine/3-hydroxypridine)nitrocobalt(III)
;
_journal_issue 11
_journal_name_full 'Acta Crystallographica Section E'
_journal_page_first 1637
_journal_page_last 1642
_journal_paper_doi 10.1107/S2056989018014731
_journal_volume 74
_journal_year 2018
_chemical_formula_iupac '[Co (C5 H7 O2)2 (N O2) (C5 H5 N O)] , H2 O'
_chemical_formula_moiety 'C15 H19 Co N2 O7, H2 O'
_chemical_formula_structural '(Co (C5 H7 O2)2 (N O2) (C5 H5 N O)) (H2 O)'
_chemical_formula_sum 'C15 H21 Co N2 O8'
_chemical_formula_weight 416.27
_chemical_name_systematic
'<i>trans</i>-Bis(acetylacetonato-\k^2^<i>O</i>,<i>O</i>')(3-hydroxypyridine-\k<i>N</i>)(nitro)cobalt(III) monohydrate'
_space_group_crystal_system orthorhombic
_space_group_IT_number 62
_space_group_name_Hall '-P 2ac 2n'
_space_group_name_H-M_alt 'P n m a'
_symmetry_space_group_name_Hall '-P 2ac 2n'
_symmetry_space_group_name_H-M 'P n m a'
_atom_sites_solution_hydrogens mixed
_audit_creation_method SHELXL-2014/7
_cell_angle_alpha 90
_cell_angle_beta 90
_cell_angle_gamma 90
_cell_formula_units_Z 4
_cell_length_a 12.3811(4)
_cell_length_b 14.0483(5)
_cell_length_c 10.6443(3)
_cell_measurement_reflns_used 9558
_cell_measurement_temperature 301
_cell_measurement_theta_max 27.87
_cell_measurement_theta_min 2.40
_cell_volume 1851.40(10)
_computing_cell_refinement
;
SAINT (Bruker, 2016)
;
_computing_data_collection
;
APEX3 (Bruker, 2016)
;
_computing_data_reduction
;
SAINT (Bruker, 2016)
;
_computing_molecular_graphics
;
Mercury (Macrae <i>et al.</i>, 2008) and CAVITY (Ohashi <i>et al.</i>,
1981)
;
_computing_publication_material
;
SHELXL2014 (Sheldrick, 2015b) and publCIF (Westrip, 2010)
;
_computing_structure_refinement
;
SHELXL2014  (Sheldrick, 2015b)
;
_computing_structure_solution
;
SHELXT (Sheldrick, 2015a)
;
_diffrn_ambient_temperature 301
_diffrn_measured_fraction_theta_full 0.993
_diffrn_measured_fraction_theta_max 0.986
_diffrn_measurement_device_type 'Bruker D8 VENTURE'
_diffrn_measurement_method '\f and \w scans'
_diffrn_radiation_type MoK\a
_diffrn_radiation_wavelength 0.71073
_diffrn_reflns_av_R_equivalents 0.0316
_diffrn_reflns_av_unetI/netI 0.0260
_diffrn_reflns_limit_h_max 15
_diffrn_reflns_limit_h_min -16
_diffrn_reflns_limit_k_max 17
_diffrn_reflns_limit_k_min -18
_diffrn_reflns_limit_l_max 14
_diffrn_reflns_limit_l_min -14
_diffrn_reflns_number 19560
_diffrn_reflns_theta_full 25.242
_diffrn_reflns_theta_max 27.967
_diffrn_reflns_theta_min 2.523
_exptl_absorpt_coefficient_mu 0.971
_exptl_absorpt_correction_T_max 0.938
_exptl_absorpt_correction_T_min 0.780
_exptl_absorpt_correction_type integration
_exptl_absorpt_process_details
;
(SADABS; Bruker, 2016)
;
_exptl_crystal_colour 'dark red'
_exptl_crystal_density_diffrn 1.493
_exptl_crystal_density_method 'not measured'
_exptl_crystal_description needle
_exptl_crystal_F_000 864
_exptl_crystal_size_max 0.35
_exptl_crystal_size_mid 0.11
_exptl_crystal_size_min 0.08
_refine_diff_density_max 0.461
_refine_diff_density_min -0.460
_refine_ls_extinction_method none
_refine_ls_goodness_of_fit_ref 1.096
_refine_ls_hydrogen_treatment mixed
_refine_ls_matrix_type full
_refine_ls_number_parameters 165
_refine_ls_number_reflns 2292
_refine_ls_number_restraints 16
_refine_ls_restrained_S_all 1.094
_refine_ls_R_factor_all 0.0490
_refine_ls_R_factor_gt 0.0318
_refine_ls_shift/su_max 0.000
_refine_ls_shift/su_mean 0.000
_refine_ls_structure_factor_coef Fsqd
_refine_ls_weighting_details 'w=1/[\s^2^(Fo^2^)+(0.0204P)^2^+2.0145P] where P=(Fo^2^+2Fc^2^)/3'
_refine_ls_weighting_scheme calc
_refine_ls_wR_factor_gt 0.0656
_refine_ls_wR_factor_ref 0.0874
_reflns_number_gt 1887
_reflns_number_total 2292
_reflns_threshold_expression 'I > 2\s(I)'
_cod_data_source_file hb7778sup1.cif
_cod_data_source_block III
_cod_database_code 2242692
_shelx_space_group_comment
;
The symmetry employed for this shelxl refinement is uniquely defined
by the following loop, which should always be used as a source of
symmetry information in preference to the above space-group names.
They are only intended as comments.
;
_shelx_estimated_absorpt_t_min 0.727
_shelx_estimated_absorpt_t_max 0.926

loop_
_space_group_symop_operation_xyz
'x, y, z'
'-x+1/2, -y, z+1/2'
'-x, y+1/2, -z'
'x+1/2, -y+1/2, -z+1/2'
'-x, -y, -z'
'x-1/2, y, -z-1/2'
'x, -y-1/2, z'
'-x-1/2, y-1/2, z-1/2'

loop_
_atom_site_type_symbol
_atom_site_label
_atom_site_fract_x
_atom_site_fract_y
_atom_site_fract_z
_atom_site_U_iso_or_equiv
_atom_site_adp_type
_atom_site_calc_flag
_atom_site_occupancy
_atom_site_disorder_assembly
_atom_site_disorder_group
Co Co1 0.35185(3) 0.7500 0.39108(4) 0.03386(13) Uani d 1 A .
O O2 0.44528(12) 0.66083(11) 0.31791(14) 0.0410(3) Uani d 1 . .
O O3 0.25897(12) 0.66025(12) 0.46516(14) 0.0439(4) Uani d 1 . .
O O4 0.2376(4) 0.6750(2) 0.1940(3) 0.076(3) Uani d 0.672(16) A 1
O O5A 0.1771(13) 0.7215(16) 0.2462(12) 0.078(12) Uani d 0.164(8) A -2
O O5B 0.3040(13) 0.7736(15) 0.1426(10) 0.076(13) Uani d 0.164(8) A -2
O O6 0.4018(2) 0.7500 0.8767(2) 0.0756(10) Uani d 1 A .
H H6 0.446(3) 0.7500 0.936(4) 0.113 Uiso d 1 . .
O O7 0.5265(3) 0.7776(6) 1.0691(3) 0.088(4) Uani d 0.5 B -1
H H7A 0.502(5) 0.784(6) 1.141(3) 0.132 Uiso d 0.5 C -1
H H7B 0.5927(18) 0.785(6) 1.068(6) 0.132 Uiso d 0.5 D -1
N N8 0.2659(2) 0.7500 0.2415(3) 0.0440(6) Uani d 1 . .
N N9 0.44358(19) 0.7500 0.5455(2) 0.0359(5) Uani d 1 . .
C C10 0.5278(2) 0.5157(2) 0.2729(3) 0.0669(8) Uani d 1 . .
H H10A 0.5146 0.5128 0.1841 0.100 Uiso calc 1 . .
H H10B 0.5295 0.4523 0.3067 0.100 Uiso calc 1 . .
H H10C 0.5960 0.5462 0.2880 0.100 Uiso calc 1 . .
C C11 0.43951(19) 0.57141(17) 0.3353(2) 0.0454(5) Uani d 1 . .
C C12 0.3602(2) 0.52607(18) 0.4046(3) 0.0581(7) Uani d 1 . .
H H12 0.3649 0.4603 0.4123 0.070 Uiso calc 1 . .
C C13 0.2749(2) 0.57064(18) 0.4630(2) 0.0493(6) Uani d 1 . .
C C14 0.1918(3) 0.5134(2) 0.5334(3) 0.0771(9) Uani d 1 . .
H H14A 0.2089 0.5138 0.6214 0.116 Uiso calc 1 . .
H H14B 0.1920 0.4491 0.5030 0.116 Uiso calc 1 . .
H H14C 0.1217 0.5409 0.5208 0.116 Uiso calc 1 . .
C C15 0.3987(2) 0.7500 0.6592(3) 0.0416(7) Uani d 1 A .
H H15 0.3237 0.7500 0.6647 0.050 Uiso calc 1 . .
C C16 0.4571(3) 0.7500 0.7686(3) 0.0440(7) Uani d 1 . .
C C17 0.5695(3) 0.7500 0.7601(3) 0.0449(7) Uani d 1 A .
H H17 0.6122 0.7500 0.8320 0.054 Uiso calc 1 . .
C C18 0.6153(3) 0.7500 0.6424(3) 0.0449(7) Uani d 1 . .
H H18 0.6901 0.7500 0.6343 0.054 Uiso calc 1 A .
C C19 0.5519(2) 0.7500 0.5370(3) 0.0404(7) Uani d 1 A .
H H19 0.5843 0.7500 0.4581 0.048 Uiso calc 1 . .

loop_
_atom_site_aniso_label
_atom_site_aniso_U_11
_atom_site_aniso_U_22
_atom_site_aniso_U_33
_atom_site_aniso_U_12
_atom_site_aniso_U_13
_atom_site_aniso_U_23
Co1 0.0317(2) 0.0381(2) 0.0318(2) 0.000 0.00176(15) 0.000
O2 0.0397(8) 0.0418(8) 0.0415(8) 0.0026(7) 0.0031(6) -0.0036(7)
O3 0.0383(8) 0.0528(9) 0.0407(8) -0.0074(7) 0.0028(7) 0.0044(7)
O4 0.106(6) 0.0559(19) 0.066(4) -0.003(2) -0.039(4) -0.0118(16)
O5A 0.053(7) 0.15(3) 0.036(5) -0.045(13) -0.016(5) 0.009(9)
O5B 0.069(8) 0.12(4) 0.035(5) -0.040(15) 0.009(5) 0.023(9)
O6 0.0423(14) 0.152(3) 0.0329(13) 0.000 -0.0008(11) 0.000
O7 0.0508(19) 0.175(12) 0.0375(16) -0.014(3) -0.0008(14) -0.015(3)
N8 0.0380(14) 0.0506(16) 0.0434(15) 0.000 -0.0011(12) 0.000
N9 0.0311(12) 0.0414(13) 0.0352(13) 0.000 -0.0007(10) 0.000
C10 0.0668(18) 0.0595(16) 0.0743(19) 0.0186(14) -0.0060(15) -0.0180(15)
C11 0.0503(13) 0.0424(12) 0.0435(12) 0.0061(10) -0.0125(10) -0.0060(10)
C12 0.0725(18) 0.0372(12) 0.0645(16) -0.0016(12) -0.0020(14) 0.0066(12)
C13 0.0523(14) 0.0518(14) 0.0437(12) -0.0124(11) -0.0083(11) 0.0127(11)
C14 0.078(2) 0.079(2) 0.075(2) -0.0267(17) 0.0003(17) 0.0309(17)
C15 0.0322(14) 0.0586(19) 0.0339(15) 0.000 0.0036(12) 0.000
C16 0.0418(17) 0.060(2) 0.0299(15) 0.000 0.0006(13) 0.000
C17 0.0380(16) 0.0575(19) 0.0391(16) 0.000 -0.0096(13) 0.000
C18 0.0296(14) 0.0544(19) 0.0507(19) 0.000 -0.0025(13) 0.000
C19 0.0332(15) 0.0466(17) 0.0414(16) 0.000 0.0032(13) 0.000

loop_
_atom_type_symbol
_atom_type_description
_atom_type_scat_dispersion_real
_atom_type_scat_dispersion_imag
_atom_type_scat_source
C C 0.0033 0.0016 'International Tables Vol C Tables 4.2.6.8 and 6.1.1.4'
H H 0.0000 0.0000 'International Tables Vol C Tables 4.2.6.8 and 6.1.1.4'
N N 0.0061 0.0033 'International Tables Vol C Tables 4.2.6.8 and 6.1.1.4'
O O 0.0106 0.0060 'International Tables Vol C Tables 4.2.6.8 and 6.1.1.4'
Co Co 0.3494 0.9721 'International Tables Vol C Tables 4.2.6.8 and 6.1.1.4'

loop_
_geom_angle_atom_site_label_1
_geom_angle_atom_site_label_2
_geom_angle_atom_site_label_3
_geom_angle_site_symmetry_1
_geom_angle_site_symmetry_3
_geom_angle
O2 Co1 O2 7_575 . 83.87(9)
O2 Co1 O3 7_575 . 179.59(7)
O2 Co1 O3 . . 95.94(7)
O2 Co1 O3 7_575 7_575 95.94(7)
O2 Co1 O3 . 7_575 179.59(7)
O3 Co1 O3 . 7_575 84.24(10)
O2 Co1 N8 7_575 . 89.85(8)
O2 Co1 N8 . . 89.85(8)
O3 Co1 N8 . . 90.51(8)
O3 Co1 N8 7_575 . 90.51(8)
O2 Co1 N9 7_575 . 89.49(7)
O2 Co1 N9 . . 89.49(7)
O3 Co1 N9 . . 90.14(7)
O3 Co1 N9 7_575 . 90.14(7)
N8 Co1 N9 . . 179.12(11)
C11 O2 Co1 . . 124.40(16)
C13 O3 Co1 . . 124.08(16)
C16 O6 H6 . . 108(4)
H7A O7 H7B . . 111(5)
O5A N8 O5B . . 120.1(9)
O4 N8 O4 . 7_575 119.5(4)
O5A N8 Co1 . . 119.1(6)
O5B N8 Co1 . . 120.7(7)
O4 N8 Co1 . . 120.26(19)
O4 N8 Co1 7_575 . 120.26(19)
C15 N9 C19 . . 118.6(3)
C15 N9 Co1 . . 120.7(2)
C19 N9 Co1 . . 120.7(2)
C11 C10 H10A . . 109.5
C11 C10 H10B . . 109.5
H10A C10 H10B . . 109.5
C11 C10 H10C . . 109.5
H10A C10 H10C . . 109.5
H10B C10 H10C . . 109.5
O2 C11 C12 . . 124.9(2)
O2 C11 C10 . . 114.2(2)
C12 C11 C10 . . 120.9(2)
C13 C12 C11 . . 125.2(2)
C13 C12 H12 . . 117.4
C11 C12 H12 . . 117.4
O3 C13 C12 . . 125.2(2)
O3 C13 C14 . . 114.4(3)
C12 C13 C14 . . 120.4(3)
C13 C14 H14A . . 109.5
C13 C14 H14B . . 109.5
H14A C14 H14B . . 109.5
C13 C14 H14C . . 109.5
H14A C14 H14C . . 109.5
H14B C14 H14C . . 109.5
N9 C15 C16 . . 123.4(3)
N9 C15 H15 . . 118.3
C16 C15 H15 . . 118.3
O6 C16 C15 . . 117.4(3)
O6 C16 C17 . . 124.4(3)
C15 C16 C17 . . 118.2(3)
C18 C17 C16 . . 118.1(3)
C18 C17 H17 . . 121.0
C16 C17 H17 . . 121.0
C19 C18 C17 . . 120.6(3)
C19 C18 H18 . . 119.7
C17 C18 H18 . . 119.7
N9 C19 C18 . . 121.1(3)
N9 C19 H19 . . 119.5
C18 C19 H19 . . 119.5

loop_
_geom_bond_atom_site_label_1
_geom_bond_atom_site_label_2
_geom_bond_site_symmetry_2
_geom_bond_distance
Co1 O2 7_575 1.8745(15)
Co1 O2 . 1.8745(15)
Co1 O3 . 1.8799(15)
Co1 O3 7_575 1.8800(15)
Co1 N8 . 1.915(3)
Co1 N9 . 1.998(2)
O2 C11 . 1.272(3)
O3 C13 . 1.274(3)
O4 N8 . 1.220(3)
O5A N8 . 1.172(13)
O5B N8 . 1.200(13)
O6 C16 . 1.340(4)
O6 H6 . 0.84(2)
O7 H7A . 0.83(2)
O7 H7B . 0.83(2)
N8 O4 7_575 1.220(3)
N9 C15 . 1.332(4)
N9 C19 . 1.344(4)
C10 C11 . 1.500(3)
C10 H10A . 0.9600
C10 H10B . 0.9600
C10 H10C . 0.9600
C11 C12 . 1.384(4)
C12 C13 . 1.376(4)
C12 H12 . 0.9300
C13 C14 . 1.505(3)
C14 H14A . 0.9600
C14 H14B . 0.9600
C14 H14C . 0.9600
C15 C16 . 1.371(4)
C15 H15 . 0.9300
C16 C17 . 1.394(4)
C17 C18 . 1.376(5)
C17 H17 . 0.9300
C18 C19 . 1.370(4)
C18 H18 . 0.9300
C19 H19 . 0.9300

loop_
_geom_hbond_atom_site_label_D
_geom_hbond_atom_site_label_H
_geom_hbond_atom_site_label_A
_geom_hbond_site_symmetry_A
_geom_hbond_distance_DH
_geom_hbond_distance_HA
_geom_hbond_distance_DA
_geom_hbond_angle_DHA
O6 H6 O7 . 0.84(2) 1.77(2) 2.593(4) 166(3)
O6 H6 O7 7_575 0.84(2) 1.77(2) 2.593(4) 166(3)
O7 H7A O2 7_576 0.83(2) 2.15(3) 2.962(4) 165(8)
O7 H7B O3 4_566 0.83(2) 2.23(3) 3.030(5) 164(8)
C10 H10C O4 6_656 0.96 2.53 3.446(5) 160.5
C19 H19 O5A 6_656 0.93 2.49 3.413(11) 170.5
C19 H19 O5A 4_565 0.93 2.49 3.413(11) 170.5

loop_
_geom_torsion_atom_site_label_1
_geom_torsion_atom_site_label_2
_geom_torsion_atom_site_label_3
_geom_torsion_atom_site_label_4
_geom_torsion_site_symmetry_1
_geom_torsion
O2 Co1 O2 C11 7_575 173.79(14)
O3 Co1 O2 C11 . -5.84(18)
N8 Co1 O2 C11 . -96.34(18)
N9 Co1 O2 C11 . 84.25(18)
O2 Co1 O3 C13 . 4.64(19)
O3 Co1 O3 C13 7_575 -174.99(15)
N8 Co1 O3 C13 . 94.55(19)
N9 Co1 O3 C13 . -84.86(18)
Co1 O2 C11 C12 . 3.9(3)
Co1 O2 C11 C10 . -176.26(16)
O2 C11 C12 C13 . 1.3(4)
C10 C11 C12 C13 . -178.6(2)
Co1 O3 C13 C12 . -1.4(3)
Co1 O3 C13 C14 . 177.53(16)
C11 C12 C13 O3 . -2.6(4)
C11 C12 C13 C14 . 178.5(2)
C19 N9 C15 C16 . 0.0000(10)
Co1 N9 C15 C16 . 180.0000(10)
N9 C15 C16 O6 . 180.0000(10)
N9 C15 C16 C17 . 0.0000(10)
O6 C16 C17 C18 . 180.0000(10)
C15 C16 C17 C18 . 0.0000(10)
C16 C17 C18 C19 . 0.0000(10)
C15 N9 C19 C18 . 0.0000(10)
Co1 N9 C19 C18 . 180.000000
C17 C18 C19 N9 . 0.0000(10)

_cod_database_fobs_code 2242692
